data_4060943
loop_
_publ_author_name
'Cao, Changsheng'
'Wang, Tongen'
'Patrick, Brian O.'
'Love, Jennifer A.'

_publ_section_title
;
 Orthometalation of Tp*Rh(PPh3)2: Implications for Catalytic Reactivity
;
_journal_coden_ASTM ORGND7
_journal_issue 5
_journal_name_full Organometallics
_journal_page_first 1321
_journal_page_last 1324
_journal_paper_doi 10.1021/om0510268
_journal_volume 25
_journal_year 2006
_chemical_formula_sum 'C43 H46 B N6 O P Rh'
_chemical_formula_weight 807.55
_space_group_IT_number 15
_symmetry_cell_setting monoclinic
_symmetry_space_group_name_Hall '-C 2yc'
_symmetry_space_group_name_H-M 'C 1 2/c 1'
_cell_angle_alpha 90.00
_cell_angle_beta 93.261(5)
_cell_angle_gamma 90.00
_cell_formula_units_Z 8
_cell_length_a 19.701(2)
_cell_length_b 13.1600(10)
_cell_length_c 29.070(3)
_cell_measurement_temperature 173(2)
_cell_volume 7524.6(12)
_diffrn_ambient_temperature 173(2)
_exptl_crystal_density_diffrn 1.426
_cod_original_sg_symbol_H-M 'C 2/c'
_cod_database_code 4060943

loop_
_symmetry_equiv_pos_as_xyz
'x, y, z'
'-x, y, -z+1/2'
'x+1/2, y+1/2, z'
'-x+1/2, y+1/2, -z+1/2'
'-x, -y, -z'
'x, -y, z-1/2'
'-x+1/2, -y+1/2, -z'
'x+1/2, -y+1/2, z-1/2'

loop_
_atom_site_label
_atom_site_type_symbol
_atom_site_fract_x
_atom_site_fract_y
_atom_site_fract_z
_atom_site_U_iso_or_equiv
_atom_site_adp_type
_atom_site_occupancy
_atom_site_symmetry_multiplicity
_atom_site_calc_flag
_atom_site_refinement_flags
_atom_site_disorder_assembly
_atom_site_disorder_group
C1 C 0.61765(13) 0.0484(2) 0.68371(9) 0.0259(5) Uani 1 1 d . . .
C2 C 0.59794(13) -0.0582(2) 0.66597(9) 0.0268(5) Uani 1 1 d . . .
C3 C 0.59250(13) -0.1359(2) 0.69892(10) 0.0313(6) Uani 1 1 d . . .
H3 H 0.5981 -0.1199 0.7308 0.038 Uiso 1 1 calc R . .
C4 C 0.57906(15) -0.2353(2) 0.68559(11) 0.0373(7) Uani 1 1 d . . .
H4 H 0.5753 -0.2868 0.7082 0.045 Uiso 1 1 calc R . .
C5 C 0.57106(15) -0.2597(2) 0.63895(11) 0.0380(7) Uani 1 1 d . . .
H5 H 0.5625 -0.3280 0.6297 0.046 Uiso 1 1 calc R . .
C6 C 0.57566(16) -0.1841(2) 0.60605(10) 0.0373(7) Uani 1 1 d . . .
H6 H 0.5698 -0.2007 0.5743 0.045 Uiso 1 1 calc R . .
C7 C 0.58889(14) -0.0831(2) 0.61942(9) 0.0317(6) Uani 1 1 d . . .
H7 H 0.5917 -0.0317 0.5967 0.038 Uiso 1 1 calc R . .
C8 C 0.69054(12) 0.38938(19) 0.65910(9) 0.0254(5) Uani 1 1 d . . .
C9 C 0.68361(14) 0.3971(2) 0.61096(9) 0.0318(6) Uani 1 1 d . . .
H9 H 0.6707 0.3392 0.5930 0.038 Uiso 1 1 calc R . .
C10 C 0.69565(16) 0.4897(2) 0.58922(11) 0.0402(7) Uani 1 1 d . . .
H10 H 0.6906 0.4944 0.5566 0.048 Uiso 1 1 calc R . .
C11 C 0.71501(18) 0.5748(2) 0.61506(12) 0.0493(8) Uani 1 1 d . . .
H11 H 0.7232 0.6375 0.6002 0.059 Uiso 1 1 calc R . .
C12 C 0.72241(19) 0.5675(2) 0.66287(12) 0.0483(8) Uani 1 1 d . . .
H12 H 0.7359 0.6254 0.6807 0.058 Uiso 1 1 calc R . .
C13 C 0.71003(15) 0.4756(2) 0.68463(10) 0.0359(6) Uani 1 1 d . . .
H13 H 0.7149 0.4715 0.7173 0.043 Uiso 1 1 calc R . .
C14 C 0.76979(12) 0.21710(19) 0.68430(8) 0.0231(5) Uani 1 1 d . . .
C15 C 0.79005(13) 0.1296(2) 0.70851(9) 0.0293(6) Uani 1 1 d . . .
H15 H 0.7576 0.0922 0.7246 0.035 Uiso 1 1 calc R . .
C16 C 0.85731(14) 0.0964(2) 0.70934(10) 0.0340(6) Uani 1 1 d . . .
H16 H 0.8701 0.0357 0.7253 0.041 Uiso 1 1 calc R . .
C17 C 0.90567(14) 0.1517(2) 0.68694(10) 0.0329(6) Uani 1 1 d . . .
H17 H 0.9516 0.1296 0.6880 0.040 Uiso 1 1 calc R . .
C18 C 0.88657(14) 0.2389(2) 0.66317(10) 0.0337(6) Uani 1 1 d . . .
H18 H 0.9195 0.2769 0.6479 0.040 Uiso 1 1 calc R . .
C19 C 0.81894(13) 0.2716(2) 0.66154(9) 0.0292(6) Uani 1 1 d . . .
H19 H 0.8062 0.3312 0.6448 0.035 Uiso 1 1 calc R . .
C20 C 0.67664(12) 0.28520(19) 0.74810(8) 0.0234(5) Uani 1 1 d . . .
C21 C 0.73413(13) 0.3226(2) 0.77368(9) 0.0286(5) Uani 1 1 d . . .
H21 H 0.7746 0.3364 0.7586 0.034 Uiso 1 1 calc R . .
C22 C 0.73237(14) 0.3397(2) 0.82099(9) 0.0328(6) Uani 1 1 d . . .
H22 H 0.7713 0.3659 0.8377 0.039 Uiso 1 1 calc R . .
C23 C 0.67382(15) 0.3183(2) 0.84382(9) 0.0340(6) Uani 1 1 d . . .
H23 H 0.6726 0.3307 0.8760 0.041 Uiso 1 1 calc R . .
C24 C 0.61736(14) 0.2789(2) 0.81938(9) 0.0310(6) Uani 1 1 d . . .
H24 H 0.5776 0.2630 0.8349 0.037 Uiso 1 1 calc R . .
C25 C 0.61875(13) 0.2626(2) 0.77200(9) 0.0271(5) Uani 1 1 d . . .
H25 H 0.5797 0.2356 0.7557 0.032 Uiso 1 1 calc R . .
C26 C 0.44469(14) 0.0228(2) 0.68360(10) 0.0350(6) Uani 1 1 d . . .
H26A H 0.4535 -0.0501 0.6874 0.053 Uiso 1 1 calc R . .
H26B H 0.3989 0.0383 0.6931 0.053 Uiso 1 1 calc R . .
H26C H 0.4782 0.0613 0.7028 0.053 Uiso 1 1 calc R . .
C27 C 0.45007(14) 0.0516(2) 0.63412(10) 0.0310(6) Uani 1 1 d . . .
C28 C 0.40529(16) 0.0267(2) 0.59668(11) 0.0448(8) Uani 1 1 d . . .
H28 H 0.3659 -0.0147 0.5974 0.054 Uiso 1 1 calc R . .
C29 C 0.42948(18) 0.0739(2) 0.55873(11) 0.0457(8) Uani 1 1 d . . .
C30 C 0.4009(2) 0.0750(3) 0.50957(13) 0.0795(15) Uani 1 1 d . . .
H30A H 0.3844 0.1434 0.5016 0.119 Uiso 1 1 calc R . .
H30B H 0.3631 0.0266 0.5061 0.119 Uiso 1 1 calc R . .
H30C H 0.4365 0.0557 0.4890 0.119 Uiso 1 1 calc R . .
C31 C 0.53116(15) 0.4364(2) 0.68454(10) 0.0353(6) Uani 1 1 d . . .
H31A H 0.5547 0.3813 0.7016 0.053 Uiso 1 1 calc R . .
H31B H 0.4883 0.4516 0.6987 0.053 Uiso 1 1 calc R . .
H31C H 0.5600 0.4972 0.6855 0.053 Uiso 1 1 calc R . .
C32 C 0.51663(14) 0.4048(2) 0.63564(10) 0.0308(6) Uani 1 1 d . . .
C33 C 0.47630(16) 0.4556(2) 0.60131(11) 0.0419(7) Uani 1 1 d . . .
H33 H 0.4544 0.5194 0.6041 0.050 Uiso 1 1 calc R . .
C34 C 0.47508(16) 0.3943(2) 0.56304(11) 0.0419(7) Uani 1 1 d . . .
C35 C 0.4371(2) 0.4078(3) 0.51653(14) 0.0698(12) Uani 1 1 d . . .
H35A H 0.4687 0.3992 0.4920 0.105 Uiso 1 1 calc R . .
H35B H 0.4172 0.4760 0.5146 0.105 Uiso 1 1 calc R . .
H35C H 0.4008 0.3569 0.5130 0.105 Uiso 1 1 calc R . .
C36 C 0.74792(15) 0.0576(2) 0.59715(10) 0.0380(7) Uani 1 1 d . . .
H36A H 0.7300 0.0465 0.6275 0.057 Uiso 1 1 calc R . .
H36B H 0.7911 0.0945 0.6007 0.057 Uiso 1 1 calc R . .
H36C H 0.7554 -0.0082 0.5824 0.057 Uiso 1 1 calc R . .
C37 C 0.69809(15) 0.1182(2) 0.56789(9) 0.0321(6) Uani 1 1 d . . .
C38 C 0.70256(17) 0.1480(2) 0.52171(10) 0.0402(7) Uani 1 1 d . . .
H38 H 0.7406 0.1398 0.5034 0.048 Uiso 1 1 calc R . .
C39 C 0.64085(17) 0.1916(2) 0.50813(10) 0.0399(7) Uani 1 1 d . . .
C40 C 0.6169(2) 0.2348(3) 0.46213(11) 0.0577(10) Uani 1 1 d . . .
H40A H 0.5809 0.1916 0.4481 0.086 Uiso 1 1 calc R . .
H40B H 0.6551 0.2374 0.4419 0.086 Uiso 1 1 calc R . .
H40C H 0.5992 0.3036 0.4664 0.086 Uiso 1 1 calc R . .
C41 C 0.2669(11) 0.145(2) 0.5091(8) 0.149(12) Uiso 0.265(8) 1 d PD . .
H41 H 0.2796 0.0768 0.5159 0.179 Uiso 0.265(8) 1 calc PR . .
C42 C 0.2993(13) 0.2278(16) 0.5306(9) 0.145(11) Uiso 0.265(8) 1 d PD . .
H42 H 0.3351 0.2126 0.5529 0.174 Uiso 0.265(8) 1 calc PR . .
C43 C 0.2852(10) 0.3304(16) 0.5232(7) 0.098(7) Uiso 0.265(8) 1 d PD . .
H43 H 0.3104 0.3817 0.5396 0.117 Uiso 0.265(8) 1 calc PR . .
N1 N 0.50048(11) 0.10972(16) 0.61907(7) 0.0256(5) Uani 1 1 d . . .
N2 N 0.48771(12) 0.12438(17) 0.57229(7) 0.0318(5) Uani 1 1 d . . .
N3 N 0.51414(12) 0.31073(17) 0.57356(8) 0.0323(5) Uani 1 1 d . . .
N4 N 0.54000(11) 0.31700(17) 0.61860(7) 0.0275(5) Uani 1 1 d . . .
N5 N 0.60085(12) 0.18770(17) 0.54472(7) 0.0311(5) Uani 1 1 d . . .
N6 N 0.63680(12) 0.14478(17) 0.58220(7) 0.0288(5) Uani 1 1 d . . .
O1 O 0.64777(10) 0.04996(14) 0.72216(6) 0.0319(4) Uani 1 1 d . . .
P1 P 0.68033(3) 0.26270(5) 0.68538(2) 0.02132(13) Uani 1 1 d . . .
Rh1 Rh 0.589928(10) 0.175830(15) 0.649271(6) 0.02235(6) Uani 1 1 d . . .
B1 B 0.52388(18) 0.2112(3) 0.54676(11) 0.0335(7) Uani 1 1 d . . .
H1 H 0.5531(13) 0.200(2) 0.6911(9) 0.025(7) Uiso 1 1 d . . .
H1B H 0.4992(13) 0.220(2) 0.5107(9) 0.026(7) Uiso 1 1 d . . .

loop_
_atom_site_aniso_label
_atom_site_aniso_U_11
_atom_site_aniso_U_22
_atom_site_aniso_U_33
_atom_site_aniso_U_23
_atom_site_aniso_U_13
_atom_site_aniso_U_12
C1 0.0248(12) 0.0281(13) 0.0252(13) -0.0006(10) 0.0049(10) -0.0031(10)
C2 0.0237(12) 0.0267(13) 0.0298(13) -0.0011(11) 0.0009(10) 0.0014(10)
C3 0.0263(13) 0.0354(15) 0.0321(14) 0.0048(12) 0.0012(11) 0.0002(12)
C4 0.0354(15) 0.0319(15) 0.0445(17) 0.0093(13) 0.0014(13) -0.0017(13)
C5 0.0365(16) 0.0246(14) 0.0525(18) -0.0021(13) -0.0002(13) -0.0001(12)
C6 0.0420(16) 0.0350(16) 0.0347(15) -0.0070(13) 0.0015(12) -0.0003(13)
C7 0.0352(15) 0.0303(14) 0.0297(14) 0.0028(11) 0.0021(11) 0.0000(12)
C8 0.0209(12) 0.0237(12) 0.0318(13) 0.0016(10) 0.0033(10) 0.0008(10)
C9 0.0287(14) 0.0335(15) 0.0332(14) 0.0025(12) 0.0010(11) -0.0011(12)
C10 0.0443(17) 0.0383(17) 0.0382(16) 0.0121(13) 0.0039(13) -0.0020(14)
C11 0.060(2) 0.0322(16) 0.057(2) 0.0126(15) 0.0122(17) -0.0005(15)
C12 0.065(2) 0.0274(15) 0.054(2) -0.0039(14) 0.0141(17) -0.0056(15)
C13 0.0440(17) 0.0281(14) 0.0363(15) -0.0029(12) 0.0089(13) 0.0007(13)
C14 0.0214(12) 0.0255(12) 0.0226(12) -0.0035(10) 0.0023(9) 0.0012(10)
C15 0.0272(13) 0.0295(14) 0.0317(14) 0.0056(11) 0.0051(11) -0.0001(11)
C16 0.0306(14) 0.0324(15) 0.0391(16) 0.0049(12) 0.0026(12) 0.0071(12)
C17 0.0226(13) 0.0384(16) 0.0379(15) -0.0021(12) 0.0037(11) 0.0061(11)
C18 0.0272(14) 0.0353(15) 0.0396(16) 0.0015(12) 0.0110(12) -0.0022(12)
C19 0.0273(13) 0.0288(14) 0.0320(14) 0.0029(11) 0.0060(11) 0.0009(11)
C20 0.0234(12) 0.0222(12) 0.0248(12) -0.0016(10) 0.0022(10) -0.0003(10)
C21 0.0240(12) 0.0316(14) 0.0303(13) -0.0048(11) 0.0034(10) -0.0023(11)
C22 0.0313(14) 0.0359(16) 0.0306(14) -0.0083(12) -0.0012(11) -0.0023(12)
C23 0.0410(16) 0.0370(15) 0.0245(13) -0.0064(12) 0.0051(11) 0.0018(13)
C24 0.0296(14) 0.0338(15) 0.0303(14) -0.0015(12) 0.0096(11) -0.0014(12)
C25 0.0238(13) 0.0282(13) 0.0293(13) -0.0029(11) 0.0020(10) -0.0024(11)
C26 0.0300(14) 0.0363(15) 0.0395(16) 0.0023(13) 0.0086(12) -0.0031(12)
C27 0.0285(14) 0.0281(14) 0.0365(15) 0.0018(11) 0.0016(11) -0.0007(11)
C28 0.0402(17) 0.0430(18) 0.0497(19) 0.0082(15) -0.0107(14) -0.0206(15)
C29 0.053(2) 0.0397(17) 0.0418(17) 0.0045(14) -0.0164(15) -0.0195(15)
C30 0.102(3) 0.077(3) 0.055(2) 0.018(2) -0.041(2) -0.053(3)
C31 0.0327(15) 0.0315(15) 0.0416(16) -0.0049(12) 0.0009(12) 0.0081(12)
C32 0.0272(13) 0.0272(13) 0.0376(15) 0.0021(11) -0.0016(11) 0.0005(11)
C33 0.0394(17) 0.0331(16) 0.0518(19) 0.0047(14) -0.0087(14) 0.0036(13)
C34 0.0439(17) 0.0344(16) 0.0457(18) 0.0110(14) -0.0128(14) -0.0013(14)
C35 0.092(3) 0.048(2) 0.064(2) 0.0114(19) -0.044(2) 0.002(2)
C36 0.0373(16) 0.0358(16) 0.0416(16) -0.0083(13) 0.0077(13) 0.0003(13)
C37 0.0396(16) 0.0264(14) 0.0309(14) -0.0066(11) 0.0079(12) -0.0089(12)
C38 0.0474(18) 0.0428(17) 0.0320(15) -0.0063(13) 0.0152(13) -0.0138(14)
C39 0.0493(18) 0.0469(18) 0.0243(14) 0.0010(12) 0.0073(12) -0.0173(15)
C40 0.074(3) 0.070(3) 0.0289(16) 0.0111(16) 0.0043(16) -0.018(2)
N1 0.0259(11) 0.0259(11) 0.0249(11) 0.0014(9) -0.0004(9) -0.0029(9)
N2 0.0389(13) 0.0302(12) 0.0255(11) 0.0015(9) -0.0055(10) -0.0090(10)
N3 0.0358(13) 0.0289(12) 0.0312(12) 0.0039(9) -0.0069(10) -0.0060(10)
N4 0.0264(11) 0.0277(11) 0.0278(11) 0.0009(9) -0.0029(9) -0.0036(9)
N5 0.0404(13) 0.0310(12) 0.0220(11) 0.0014(9) 0.0017(9) -0.0074(10)
N6 0.0337(12) 0.0285(11) 0.0242(11) -0.0004(9) 0.0026(9) -0.0039(10)
O1 0.0366(11) 0.0335(10) 0.0250(9) 0.0029(8) -0.0029(8) -0.0026(8)
P1 0.0204(3) 0.0222(3) 0.0216(3) -0.0004(2) 0.0024(2) -0.0002(2)
Rh1 0.02288(10) 0.02319(10) 0.02093(10) -0.00054(8) 0.00072(7) -0.00125(8)
B1 0.0436(19) 0.0298(16) 0.0263(15) 0.0040(13) -0.0049(13) -0.0096(14)

loop_
_geom_bond_atom_site_label_1
_geom_bond_atom_site_label_2
_geom_bond_distance
_geom_bond_site_symmetry_2
_geom_bond_publ_flag
C1 O1 1.235(3) . ?
C1 C2 1.537(4) . ?
C1 Rh1 2.013(3) . ?
C2 C7 1.394(4) . ?
C2 C3 1.409(4) . ?
C3 C4 1.385(4) . ?
C3 H3 0.9500 . ?
C4 C5 1.394(4) . ?
C4 H4 0.9500 . ?
C5 C6 1.386(4) . ?
C5 H5 0.9500 . ?
C6 C7 1.405(4) . ?
C6 H6 0.9500 . ?
C7 H7 0.9500 . ?
C8 C13 1.398(4) . ?
C8 C9 1.402(4) . ?
C8 P1 1.850(3) . ?
C9 C10 1.399(4) . ?
C9 H9 0.9500 . ?
C10 C11 1.389(5) . ?
C10 H10 0.9500 . ?
C11 C12 1.392(5) . ?
C11 H11 0.9500 . ?
C12 C13 1.393(4) . ?
C12 H12 0.9500 . ?
C13 H13 0.9500 . ?
C14 C15 1.396(4) . ?
C14 C19 1.401(4) . ?
C14 P1 1.864(2) . ?
C15 C16 1.394(4) . ?
C15 H15 0.9500 . ?
C16 C17 1.390(4) . ?
C16 H16 0.9500 . ?
C17 C18 1.381(4) . ?
C17 H17 0.9500 . ?
C18 C19 1.398(4) . ?
C18 H18 0.9500 . ?
C19 H19 0.9500 . ?
C20 C25 1.401(3) . ?
C20 C21 1.408(4) . ?
C20 P1 1.853(3) . ?
C21 C22 1.396(4) . ?
C21 H21 0.9500 . ?
C22 C23 1.392(4) . ?
C22 H22 0.9500 . ?
C23 C24 1.386(4) . ?
C23 H23 0.9500 . ?
C24 C25 1.396(4) . ?
C24 H24 0.9500 . ?
C25 H25 0.9500 . ?
C26 C27 1.497(4) . ?
C26 H26A 0.9800 . ?
C26 H26B 0.9800 . ?
C26 H26C 0.9800 . ?
C27 N1 1.346(3) . ?
C27 C28 1.400(4) . ?
C28 C29 1.374(4) . ?
C28 H28 0.9500 . ?
C29 N2 1.364(4) . ?
C29 C30 1.506(4) . ?
C30 H30A 0.9800 . ?
C30 H30B 0.9800 . ?
C30 H30C 0.9800 . ?
C31 C32 1.493(4) . ?
C31 H31A 0.9800 . ?
C31 H31B 0.9800 . ?
C31 H31C 0.9800 . ?
C32 N4 1.348(3) . ?
C32 C33 1.409(4) . ?
C33 C34 1.373(5) . ?
C33 H33 0.9500 . ?
C34 N3 1.367(4) . ?
C34 C35 1.518(4) . ?
C35 H35A 0.9800 . ?
C35 H35B 0.9800 . ?
C35 H35C 0.9800 . ?
C36 C37 1.493(4) . ?
C36 H36A 0.9800 . ?
C36 H36B 0.9800 . ?
C36 H36C 0.9800 . ?
C37 N6 1.346(4) . ?
C37 C38 1.406(4) . ?
C38 C39 1.381(5) . ?
C38 H38 0.9500 . ?
C39 N5 1.360(4) . ?
C39 C40 1.504(4) . ?
C40 H40A 0.9800 . ?
C40 H40B 0.9800 . ?
C40 H40C 0.9800 . ?
C41 C43 1.390(6) 7_556 ?
C41 C42 1.393(5) . ?
C41 H41 0.9500 . ?
C42 C43 1.392(6) . ?
C42 H42 0.9500 . ?
C43 C41 1.390(6) 7_556 ?
C43 H43 0.9500 . ?
N1 N2 1.382(3) . ?
N1 Rh1 2.111(2) . ?
N2 B1 1.557(4) . ?
N3 N4 1.380(3) . ?
N3 B1 1.541(4) . ?
N4 Rh1 2.261(2) . ?
N5 N6 1.386(3) . ?
N5 B1 1.552(4) . ?
N6 Rh1 2.242(2) . ?
P1 Rh1 2.3170(7) . ?
Rh1 H1 1.49(3) . ?
B1 H1B 1.13(3) . ?
